data_4024970
loop_
_publ_author_name
'Benito Alcaide'
'Pedro Almendros'
'Cristina Aragoncillo'
'Ricardo Callejo'
'M. Pilar Ruiz'
'M. Rosario Torres'

_publ_section_title
;
Rhodium-Catalyzed Synthesis of 3-Hydroxy-\b-lactams via Oxonium Ylide
Generation: Three-Component Reaction between Azetidine-2,3-diones, Ethyl
Diazoacetate, and Alcohols
;
_journal_name_full 'Journal of Organic Chemistry'
_journal_page_first 8421
_journal_page_last 8424
_journal_paper_doi 10.1021/jo9019013
_journal_volume 74
_journal_year 2009
_chemical_formula_sum 'C24 H29 N O6'
_chemical_formula_weight 427.48
_chemical_name_systematic
; 
 ? 
;
_space_group_IT_number 2
_symmetry_cell_setting triclinic
_symmetry_space_group_name_Hall '-P 1'
_symmetry_space_group_name_H-M 'P -1'
_atom_sites_solution_hydrogens geom
_atom_sites_solution_primary direct
_atom_sites_solution_secondary difmap
_audit_creation_method SHELXL-97
_cell_angle_alpha 79.964(2)
_cell_angle_beta 71.839(2)
_cell_angle_gamma 89.979(2)
_cell_formula_units_Z 2
_cell_length_a 9.2178(10)
_cell_length_b 10.9974(12)
_cell_length_c 12.3831(13)
_cell_measurement_reflns_used 1876
_cell_measurement_temperature 296(2)
_cell_measurement_theta_max 21.54
_cell_measurement_theta_min 2.33
_cell_volume 1172.6(2)
_computing_cell_refinement 'Bruker SMART'
_computing_data_collection 'Bruker SMART'
_computing_data_reduction 'Bruker SAINT'
_computing_molecular_graphics 'Bruker SHELXTL'
_computing_publication_material 'Bruker SHELXTL'
_computing_structure_refinement 'SHELXL-97 (Sheldrick, 1997)'
_computing_structure_solution 'SHELXS-97 (Sheldrick, 1990)'
_diffrn_ambient_temperature 296(2)
_diffrn_measured_fraction_theta_full 0.974
_diffrn_measured_fraction_theta_max 0.974
_diffrn_measurement_device_type 'CCD area detector'
_diffrn_measurement_method 'phi and omega scans'
_diffrn_radiation_monochromator graphite
_diffrn_radiation_source 'fine-focus sealed tube'
_diffrn_radiation_type MoK\a
_diffrn_radiation_wavelength 0.71073
_diffrn_reflns_av_R_equivalents 0.0425
_diffrn_reflns_av_sigmaI/netI 0.0659
_diffrn_reflns_limit_h_max 10
_diffrn_reflns_limit_h_min -10
_diffrn_reflns_limit_k_max 11
_diffrn_reflns_limit_k_min -13
_diffrn_reflns_limit_l_max 14
_diffrn_reflns_limit_l_min -14
_diffrn_reflns_number 9092
_diffrn_reflns_theta_full 25.00
_diffrn_reflns_theta_max 25.00
_diffrn_reflns_theta_min 1.76
_exptl_absorpt_coefficient_mu 0.087
_exptl_absorpt_correction_type none
_exptl_crystal_colour colorless
_exptl_crystal_density_diffrn 1.211
_exptl_crystal_density_meas 0
_exptl_crystal_density_method 'not measured'
_exptl_crystal_description prismatic
_exptl_crystal_F_000 456
_exptl_crystal_size_max 0.35
_exptl_crystal_size_mid 0.17
_exptl_crystal_size_min 0.17
_refine_diff_density_max 0.278
_refine_diff_density_min -0.236
_refine_diff_density_rms 0.039
_refine_ls_extinction_method none
_refine_ls_goodness_of_fit_ref 1.005
_refine_ls_hydrogen_treatment constr
_refine_ls_matrix_type full
_refine_ls_number_parameters 280
_refine_ls_number_reflns 4016
_refine_ls_number_restraints 0
_refine_ls_restrained_S_all 1.005
_refine_ls_R_factor_all 0.1113
_refine_ls_R_factor_gt 0.0558
_refine_ls_shift/su_max 0.001
_refine_ls_shift/su_mean 0.000
_refine_ls_structure_factor_coef Fsqd
_refine_ls_weighting_details 'calc w=1/[\s^2^(Fo^2^)+(0.0850P)^2^+0.0000P] where P=(Fo^2^+2Fc^2^)/3'
_refine_ls_weighting_scheme calc
_refine_ls_wR_factor_gt 0.1507
_refine_ls_wR_factor_ref 0.1764
_reflns_number_gt 2000
_reflns_number_total 4016
_reflns_threshold_expression >2sigma(I)
_cod_data_source_file jo9019013_si_002.cif
_cod_data_source_block rm343b
_cod_depositor_comments
;
The following automatic conversions were performed:
'_symmetry_cell_setting' value 'Triclinic' changed to 'triclinic'
according to '/home/saulius/struct/CIF-dictionaries/cif_core.dic'
dictionary named 'cif_core.dic' version 2.4.1 from 2010-06-29.

Automatic conversion script
Id: cif_fix_enum 1527 2010-12-29 10:47:43Z saulius 
;
_cod_original_sg_symbol_H-M P-1
_cod_database_code 4024970

loop_
_symmetry_equiv_pos_as_xyz
'x, y, z'
'-x, -y, -z'

loop_
_atom_site_label
_atom_site_type_symbol
_atom_site_fract_x
_atom_site_fract_y
_atom_site_fract_z
_atom_site_U_iso_or_equiv
_atom_site_adp_type
_atom_site_occupancy
_atom_site_symmetry_multiplicity
_atom_site_calc_flag
_atom_site_refinement_flags
_atom_site_disorder_assembly
_atom_site_disorder_group
C2 C 0.4334(3) 0.9352(3) 0.1584(2) 0.0523(7) Uani 1 1 d . . .
C3 C 0.4257(3) 0.7992(2) 0.1473(2) 0.0507(7) Uani 1 1 d . . .
C4 C 0.2483(3) 0.8021(2) 0.2114(2) 0.0511(7) Uani 1 1 d . . .
H4 H 0.2210 0.7547 0.2870 0.061 Uiso 1 1 d R . .
C5 C 0.5109(3) 0.7169(2) 0.2168(2) 0.0547(8) Uani 1 1 d . . .
H5 H 0.6175 0.7337 0.1847 0.066 Uiso 1 1 d R . .
C6 C 0.4681(4) 0.5818(3) 0.2255(3) 0.0660(9) Uani 1 1 d . . .
C7 C 0.1440(3) 0.7789(2) 0.1446(2) 0.0511(7) Uani 1 1 d . . .
C8 C 0.0650(3) 0.6651(3) 0.1700(3) 0.0645(9) Uani 1 1 d . . .
H8 H 0.0718 0.6062 0.2317 0.077 Uiso 1 1 calc R . .
C9 C -0.0237(4) 0.6380(3) 0.1046(3) 0.0737(9) Uani 1 1 d . . .
H9 H -0.0759 0.5610 0.1237 0.088 Uiso 1 1 calc R . .
C10 C -0.0369(3) 0.7217(3) 0.0121(3) 0.0656(9) Uani 1 1 d . . .
C11 C 0.0412(4) 0.8351(3) -0.0117(3) 0.0675(9) Uani 1 1 d . . .
H11 H 0.0336 0.8940 -0.0732 0.081 Uiso 1 1 calc R . .
C12 C 0.1300(3) 0.8642(3) 0.0523(3) 0.0605(8) Uani 1 1 d . . .
H12 H 0.1810 0.9417 0.0335 0.073 Uiso 1 1 calc R . .
C13 C -0.1281(4) 0.6916(3) -0.0626(3) 0.0905(11) Uani 1 1 d . . .
H13A H -0.2232 0.7313 -0.0435 0.136 Uiso 1 1 calc R . .
H13B H -0.1480 0.6037 -0.0495 0.136 Uiso 1 1 calc R . .
H13C H -0.0712 0.7207 -0.1424 0.136 Uiso 1 1 calc R . .
C14 C 0.1871(3) 1.0165(3) 0.2757(2) 0.0532(7) Uani 1 1 d . . .
C15 C 0.2473(4) 1.1237(3) 0.2914(2) 0.0630(8) Uani 1 1 d . . .
H15 H 0.3524 1.1417 0.2627 0.076 Uiso 1 1 calc R . .
C16 C 0.1523(4) 1.2060(3) 0.3500(3) 0.0706(9) Uani 1 1 d . . .
H16 H 0.1934 1.2789 0.3597 0.085 Uiso 1 1 calc R . .
C17 C -0.0031(4) 1.1782(3) 0.3933(3) 0.0764(10) Uani 1 1 d . . .
C18 C -0.0630(4) 1.0709(3) 0.3782(3) 0.0906(12) Uani 1 1 d . . .
H18 H -0.1680 1.0526 0.4077 0.109 Uiso 1 1 calc R . .
C19 C 0.0297(4) 0.9905(3) 0.3204(3) 0.0769(10) Uani 1 1 d . . .
H19 H -0.0125 0.9180 0.3108 0.092 Uiso 1 1 calc R . .
C20 C -0.0629(5) 1.3658(3) 0.4590(4) 0.1166(16) Uani 1 1 d . . .
H20A H 0.0037 1.3593 0.5057 0.175 Uiso 1 1 calc R . .
H20B H -0.1509 1.4091 0.4934 0.175 Uiso 1 1 calc R . .
H20C H -0.0093 1.4104 0.3829 0.175 Uiso 1 1 calc R . .
C21 C 0.5959(5) 0.7700(4) 0.3681(4) 0.1029(13) Uani 1 1 d . . .
H21 H 0.6774 0.8186 0.3040 0.124 Uiso 1 1 calc R . .
C22 C 0.6583(7) 0.6589(6) 0.4103(5) 0.194(3) Uani 1 1 d . . .
H22A H 0.5780 0.6062 0.4682 0.291 Uiso 1 1 calc R . .
H22B H 0.7342 0.6796 0.4435 0.291 Uiso 1 1 calc R . .
H22C H 0.7044 0.6166 0.3475 0.291 Uiso 1 1 calc R . .
C23 C 0.5352(7) 0.8485(5) 0.4574(5) 0.180(3) Uani 1 1 d . . .
H23A H 0.4912 0.9193 0.4252 0.271 Uiso 1 1 calc R . .
H23B H 0.6170 0.8754 0.4818 0.271 Uiso 1 1 calc R . .
H23C H 0.4583 0.8013 0.5226 0.271 Uiso 1 1 calc R . .
C24 C 0.5540(6) 0.3991(4) 0.1556(6) 0.159(2) Uani 1 1 d . . .
H24A H 0.4493 0.3723 0.2013 0.191 Uiso 1 1 calc R . .
H24B H 0.5670 0.3919 0.0762 0.191 Uiso 1 1 calc R . .
C25 C 0.6508(5) 0.3230(4) 0.1957(5) 0.1349(18) Uani 1 1 d . . .
H25A H 0.7543 0.3453 0.1474 0.202 Uiso 1 1 calc R . .
H25B H 0.6253 0.2387 0.1943 0.202 Uiso 1 1 calc R . .
H25C H 0.6407 0.3314 0.2735 0.202 Uiso 1 1 calc R . .
N1 N 0.2810(2) 0.93283(19) 0.21548(19) 0.0526(6) Uani 1 1 d . . .
O1 O 0.5346(2) 1.01719(18) 0.12881(17) 0.0641(6) Uani 1 1 d . . .
O2 O 0.4708(2) 0.77174(17) 0.03574(16) 0.0608(6) Uani 1 1 d . . .
H2 H 0.4401 0.8494 -0.0291 0.073 Uiso 1 1 d R . .
O3 O 0.4711(2) 0.74822(19) 0.32691(18) 0.0702(6) Uani 1 1 d . . .
O4 O 0.3478(3) 0.5305(2) 0.2839(2) 0.1001(9) Uani 1 1 d . . .
O5 O 0.5807(3) 0.5273(2) 0.1606(3) 0.1052(9) Uani 1 1 d . . .
O6 O -0.1076(3) 1.2523(2) 0.4521(2) 0.1157(10) Uani 1 1 d . . .

loop_
_atom_site_aniso_label
_atom_site_aniso_U_11
_atom_site_aniso_U_22
_atom_site_aniso_U_33
_atom_site_aniso_U_23
_atom_site_aniso_U_13
_atom_site_aniso_U_12
C2 0.0573(19) 0.0500(18) 0.0493(17) -0.0083(14) -0.0168(15) 0.0024(15)
C3 0.0559(17) 0.0455(17) 0.0526(18) -0.0122(14) -0.0182(14) 0.0036(13)
C4 0.0534(17) 0.0455(17) 0.0537(17) -0.0094(13) -0.0158(14) -0.0012(13)
C5 0.0540(17) 0.0534(18) 0.0621(19) -0.0145(15) -0.0238(15) 0.0037(14)
C6 0.074(2) 0.051(2) 0.082(2) -0.0115(18) -0.038(2) 0.0126(18)
C7 0.0518(17) 0.0454(18) 0.0556(18) -0.0087(15) -0.0165(14) 0.0043(14)
C8 0.071(2) 0.056(2) 0.068(2) 0.0052(16) -0.0339(18) -0.0103(16)
C9 0.075(2) 0.068(2) 0.082(2) -0.007(2) -0.034(2) -0.0153(17)
C10 0.0568(19) 0.079(2) 0.064(2) -0.0171(19) -0.0225(17) 0.0104(18)
C11 0.070(2) 0.068(2) 0.068(2) -0.0057(18) -0.0314(18) 0.0164(18)
C12 0.0658(19) 0.0470(18) 0.065(2) -0.0025(16) -0.0198(17) 0.0057(15)
C13 0.076(2) 0.120(3) 0.092(3) -0.030(2) -0.044(2) 0.011(2)
C14 0.0594(18) 0.0493(18) 0.0515(17) -0.0119(14) -0.0169(14) 0.0050(14)
C15 0.0676(19) 0.060(2) 0.062(2) -0.0175(16) -0.0189(16) 0.0034(16)
C16 0.091(3) 0.0529(19) 0.067(2) -0.0199(16) -0.0199(19) 0.0042(18)
C17 0.087(3) 0.070(2) 0.064(2) -0.0222(18) -0.0066(19) 0.020(2)
C18 0.071(2) 0.088(3) 0.100(3) -0.032(2) 0.000(2) 0.004(2)
C19 0.064(2) 0.071(2) 0.089(2) -0.0317(19) -0.0060(18) 0.0018(17)
C20 0.152(4) 0.072(3) 0.109(3) -0.028(2) -0.011(3) 0.024(3)
C21 0.112(3) 0.138(4) 0.085(3) -0.044(3) -0.057(3) 0.025(3)
C22 0.238(7) 0.241(7) 0.176(6) -0.083(5) -0.146(5) 0.136(6)
C23 0.245(7) 0.191(6) 0.175(5) -0.101(5) -0.129(5) 0.034(5)
C24 0.151(4) 0.075(3) 0.296(8) -0.100(4) -0.096(5) 0.035(3)
C25 0.143(4) 0.068(3) 0.204(5) -0.032(3) -0.065(4) 0.006(3)
N1 0.0536(14) 0.0448(14) 0.0582(14) -0.0152(11) -0.0128(12) 0.0021(11)
O1 0.0618(13) 0.0550(13) 0.0696(14) -0.0094(10) -0.0132(11) -0.0105(11)
O2 0.0686(13) 0.0594(12) 0.0566(12) -0.0182(10) -0.0190(10) 0.0111(10)
O3 0.0760(14) 0.0843(15) 0.0637(14) -0.0261(12) -0.0344(12) 0.0086(12)
O4 0.0941(18) 0.0591(15) 0.130(2) -0.0030(14) -0.0187(17) -0.0107(14)
O5 0.0952(18) 0.0662(16) 0.169(3) -0.0611(17) -0.0411(18) 0.0121(14)
O6 0.116(2) 0.089(2) 0.123(2) -0.0483(17) 0.0051(17) 0.0198(16)

loop_
_atom_type_symbol
_atom_type_description
_atom_type_scat_dispersion_real
_atom_type_scat_dispersion_imag
_atom_type_scat_source
C C 0.0033 0.0016 'International Tables Vol C Tables 4.2.6.8 and 6.1.1.4'
H H 0.0000 0.0000 'International Tables Vol C Tables 4.2.6.8 and 6.1.1.4'
N N 0.0061 0.0033 'International Tables Vol C Tables 4.2.6.8 and 6.1.1.4'
O O 0.0106 0.0060 'International Tables Vol C Tables 4.2.6.8 and 6.1.1.4'

loop_
_geom_angle_atom_site_label_1
_geom_angle_atom_site_label_2
_geom_angle_atom_site_label_3
_geom_angle
_geom_angle_site_symmetry_1
_geom_angle_site_symmetry_3
_geom_angle_publ_flag
O1 C2 N1 132.2(3) . . ?
O1 C2 C3 135.2(3) . . ?
N1 C2 C3 92.6(2) . . ?
O2 C3 C2 117.6(2) . . ?
O2 C3 C5 107.5(2) . . ?
C2 C3 C5 113.3(2) . . ?
O2 C3 C4 117.7(2) . . ?
C2 C3 C4 85.43(19) . . ?
C5 C3 C4 114.3(2) . . ?
C7 C4 N1 116.8(2) . . ?
C7 C4 C3 116.4(2) . . ?
N1 C4 C3 86.08(18) . . ?
C7 C4 H4 114.2 . . ?
N1 C4 H4 109.3 . . ?
C3 C4 H4 110.8 . . ?
O3 C5 C6 110.6(2) . . ?
O3 C5 C3 107.6(2) . . ?
C6 C5 C3 110.5(2) . . ?
O3 C5 H5 105.6 . . ?
C6 C5 H5 111.3 . . ?
C3 C5 H5 111.2 . . ?
O4 C6 O5 124.0(3) . . ?
O4 C6 C5 124.7(3) . . ?
O5 C6 C5 111.3(3) . . ?
C8 C7 C12 117.7(3) . . ?
C8 C7 C4 119.5(3) . . ?
C12 C7 C4 122.7(3) . . ?
C7 C8 C9 120.8(3) . . ?
C7 C8 H8 119.6 . . ?
C9 C8 H8 119.6 . . ?
C10 C9 C8 121.9(3) . . ?
C10 C9 H9 119.0 . . ?
C8 C9 H9 119.0 . . ?
C11 C10 C9 116.8(3) . . ?
C11 C10 C13 120.7(3) . . ?
C9 C10 C13 122.4(3) . . ?
C10 C11 C12 122.3(3) . . ?
C10 C11 H11 118.9 . . ?
C12 C11 H11 118.9 . . ?
C11 C12 C7 120.6(3) . . ?
C11 C12 H12 119.7 . . ?
C7 C12 H12 119.7 . . ?
C10 C13 H13A 109.5 . . ?
C10 C13 H13B 109.5 . . ?
H13A C13 H13B 109.5 . . ?
C10 C13 H13C 109.5 . . ?
H13A C13 H13C 109.5 . . ?
H13B C13 H13C 109.5 . . ?
C15 C14 C19 118.9(3) . . ?
C15 C14 N1 121.5(3) . . ?
C19 C14 N1 119.7(3) . . ?
C14 C15 C16 120.6(3) . . ?
C14 C15 H15 119.7 . . ?
C16 C15 H15 119.7 . . ?
C17 C16 C15 119.4(3) . . ?
C17 C16 H16 120.3 . . ?
C15 C16 H16 120.3 . . ?
C18 C17 C16 120.1(3) . . ?
C18 C17 O6 115.5(3) . . ?
C16 C17 O6 124.4(3) . . ?
C17 C18 C19 120.7(3) . . ?
C17 C18 H18 119.7 . . ?
C19 C18 H18 119.7 . . ?
C14 C19 C18 120.5(3) . . ?
C14 C19 H19 119.8 . . ?
C18 C19 H19 119.8 . . ?
O6 C20 H20A 109.5 . . ?
O6 C20 H20B 109.5 . . ?
H20A C20 H20B 109.5 . . ?
O6 C20 H20C 109.5 . . ?
H20A C20 H20C 109.5 . . ?
H20B C20 H20C 109.5 . . ?
O3 C21 C22 113.7(4) . . ?
O3 C21 C23 105.1(4) . . ?
C22 C21 C23 113.3(4) . . ?
O3 C21 H21 108.1 . . ?
C22 C21 H21 108.1 . . ?
C23 C21 H21 108.1 . . ?
C21 C22 H22A 109.5 . . ?
C21 C22 H22B 109.5 . . ?
H22A C22 H22B 109.5 . . ?
C21 C22 H22C 109.5 . . ?
H22A C22 H22C 109.5 . . ?
H22B C22 H22C 109.5 . . ?
C21 C23 H23A 109.5 . . ?
C21 C23 H23B 109.5 . . ?
H23A C23 H23B 109.5 . . ?
C21 C23 H23C 109.5 . . ?
H23A C23 H23C 109.5 . . ?
H23B C23 H23C 109.5 . . ?
C25 C24 O5 112.6(4) . . ?
C25 C24 H24A 109.1 . . ?
O5 C24 H24A 109.1 . . ?
C25 C24 H24B 109.1 . . ?
O5 C24 H24B 109.1 . . ?
H24A C24 H24B 107.8 . . ?
C24 C25 H25A 109.5 . . ?
C24 C25 H25B 109.5 . . ?
H25A C25 H25B 109.5 . . ?
C24 C25 H25C 109.5 . . ?
H25A C25 H25C 109.5 . . ?
H25B C25 H25C 109.5 . . ?
C2 N1 C14 133.2(2) . . ?
C2 N1 C4 95.8(2) . . ?
C14 N1 C4 130.3(2) . . ?
C3 O2 H2 111.1 . . ?
C5 O3 C21 115.8(2) . . ?
C6 O5 C24 117.7(3) . . ?
C20 O6 C17 120.0(3) . . ?

loop_
_geom_bond_atom_site_label_1
_geom_bond_atom_site_label_2
_geom_bond_distance
_geom_bond_site_symmetry_2
_geom_bond_publ_flag
C2 O1 1.221(3) . ?
C2 N1 1.360(3) . ?
C2 C3 1.529(4) . ?
C3 O2 1.400(3) . ?
C3 C5 1.525(4) . ?
C3 C4 1.582(3) . ?
C4 C7 1.497(4) . ?
C4 N1 1.482(3) . ?
C4 H4 0.9459 . ?
C5 O3 1.402(3) . ?
C5 C6 1.514(4) . ?
C5 H5 0.9432 . ?
C6 O4 1.195(4) . ?
C6 O5 1.315(4) . ?
C7 C8 1.384(4) . ?
C7 C12 1.386(4) . ?
C8 C9 1.382(4) . ?
C8 H8 0.9300 . ?
C9 C10 1.376(4) . ?
C9 H9 0.9300 . ?
C10 C11 1.378(4) . ?
C10 C13 1.504(4) . ?
C11 C12 1.376(4) . ?
C11 H11 0.9300 . ?
C12 H12 0.9300 . ?
C13 H13A 0.9600 . ?
C13 H13B 0.9600 . ?
C13 H13C 0.9600 . ?
C14 C15 1.373(4) . ?
C14 C19 1.391(4) . ?
C14 N1 1.410(3) . ?
C15 C16 1.394(4) . ?
C15 H15 0.9300 . ?
C16 C17 1.377(4) . ?
C16 H16 0.9300 . ?
C17 C18 1.368(5) . ?
C17 O6 1.376(4) . ?
C18 C19 1.365(4) . ?
C18 H18 0.9300 . ?
C19 H19 0.9300 . ?
C20 O6 1.340(4) . ?
C20 H20A 0.9600 . ?
C20 H20B 0.9600 . ?
C20 H20C 0.9600 . ?
C21 O3 1.432(4) . ?
C21 C22 1.436(6) . ?
C21 C23 1.492(6) . ?
C21 H21 0.9800 . ?
C22 H22A 0.9600 . ?
C22 H22B 0.9600 . ?
C22 H22C 0.9600 . ?
C23 H23A 0.9600 . ?
C23 H23B 0.9600 . ?
C23 H23C 0.9600 . ?
C24 C25 1.369(6) . ?
C24 O5 1.447(4) . ?
C24 H24A 0.9700 . ?
C24 H24B 0.9700 . ?
C25 H25A 0.9600 . ?
C25 H25B 0.9600 . ?
C25 H25C 0.9600 . ?
O2 H2 1.1649 . ?

loop_
_geom_hbond_atom_site_label_D
_geom_hbond_atom_site_label_H
_geom_hbond_atom_site_label_A
_geom_hbond_distance_DH
_geom_hbond_distance_HA
_geom_hbond_distance_DA
_geom_hbond_angle_DHA
_geom_hbond_site_symmetry_A
O2 H2 O1 1.16 1.71 2.821(3) 157.6 2_675

loop_
_geom_torsion_atom_site_label_1
_geom_torsion_atom_site_label_2
_geom_torsion_atom_site_label_3
_geom_torsion_atom_site_label_4
_geom_torsion
_geom_torsion_site_symmetry_1
_geom_torsion_site_symmetry_2
_geom_torsion_site_symmetry_3
_geom_torsion_site_symmetry_4
_geom_torsion_publ_flag
O1 C2 C3 O2 -59.8(4) . . . . ?
N1 C2 C3 O2 120.2(2) . . . . ?
O1 C2 C3 C5 66.7(4) . . . . ?
N1 C2 C3 C5 -113.3(2) . . . . ?
O1 C2 C3 C4 -178.8(3) . . . . ?
N1 C2 C3 C4 1.2(2) . . . . ?
O2 C3 C4 C7 -1.9(3) . . . . ?
C2 C3 C4 C7 117.0(2) . . . . ?
C5 C3 C4 C7 -129.5(3) . . . . ?
O2 C3 C4 N1 -120.0(2) . . . . ?
C2 C3 C4 N1 -1.13(19) . . . . ?
C5 C3 C4 N1 112.4(2) . . . . ?
O2 C3 C5 O3 177.4(2) . . . . ?
C2 C3 C5 O3 45.7(3) . . . . ?
C4 C3 C5 O3 -50.0(3) . . . . ?
O2 C3 C5 C6 -61.8(3) . . . . ?
C2 C3 C5 C6 166.5(2) . . . . ?
C4 C3 C5 C6 70.8(3) . . . . ?
O3 C5 C6 O4 46.4(4) . . . . ?
C3 C5 C6 O4 -72.6(4) . . . . ?
O3 C5 C6 O5 -133.4(3) . . . . ?
C3 C5 C6 O5 107.6(3) . . . . ?
N1 C4 C7 C8 -156.6(2) . . . . ?
C3 C4 C7 C8 103.9(3) . . . . ?
N1 C4 C7 C12 27.8(4) . . . . ?
C3 C4 C7 C12 -71.7(3) . . . . ?
C12 C7 C8 C9 0.4(4) . . . . ?
C4 C7 C8 C9 -175.5(3) . . . . ?
C7 C8 C9 C10 0.3(5) . . . . ?
C8 C9 C10 C11 -0.8(5) . . . . ?
C8 C9 C10 C13 177.5(3) . . . . ?
C9 C10 C11 C12 0.7(4) . . . . ?
C13 C10 C11 C12 -177.7(3) . . . . ?
C10 C11 C12 C7 0.0(4) . . . . ?
C8 C7 C12 C11 -0.5(4) . . . . ?
C4 C7 C12 C11 175.2(2) . . . . ?
C19 C14 C15 C16 -0.7(5) . . . . ?
N1 C14 C15 C16 179.2(3) . . . . ?
C14 C15 C16 C17 0.7(5) . . . . ?
C15 C16 C17 C18 -0.3(5) . . . . ?
C15 C16 C17 O6 -179.8(3) . . . . ?
C16 C17 C18 C19 -0.1(6) . . . . ?
O6 C17 C18 C19 179.5(3) . . . . ?
C15 C14 C19 C18 0.4(5) . . . . ?
N1 C14 C19 C18 -179.5(3) . . . . ?
C17 C18 C19 C14 0.0(6) . . . . ?
O1 C2 N1 C14 -10.7(5) . . . . ?
C3 C2 N1 C14 169.3(3) . . . . ?
O1 C2 N1 C4 178.7(3) . . . . ?
C3 C2 N1 C4 -1.3(2) . . . . ?
C15 C14 N1 C2 -3.7(5) . . . . ?
C19 C14 N1 C2 176.2(3) . . . . ?
C15 C14 N1 C4 164.1(3) . . . . ?
C19 C14 N1 C4 -16.0(4) . . . . ?
C7 C4 N1 C2 -116.4(2) . . . . ?
C3 C4 N1 C2 1.3(2) . . . . ?
C7 C4 N1 C14 72.5(4) . . . . ?
C3 C4 N1 C14 -169.8(3) . . . . ?
C6 C5 O3 C21 108.4(3) . . . . ?
C3 C5 O3 C21 -130.9(3) . . . . ?
C22 C21 O3 C5 -77.9(4) . . . . ?
C23 C21 O3 C5 157.5(4) . . . . ?
O4 C6 O5 C24 3.2(6) . . . . ?
C5 C6 O5 C24 -177.1(4) . . . . ?
C25 C24 O5 C6 -118.8(5) . . . . ?
C18 C17 O6 C20 -171.9(4) . . . . ?
C16 C17 O6 C20 7.7(5) . . . . ?
